data_7045678
loop_
_publ_author_name
'Boyle, Timothy J.'
'Perales, Diana'
'Rimsza, Jessica M.'
'Alam, Todd M.'
'Boye, Daniel M.'
'Sears, Jeremiah M.'
'Greathouse, Jeffery A.'
'Kemp, Richard A.'

_publ_section_title
;
 Synthesis and characterization of thallium-salen derivatives for use as
 underground fluid flow tracers.
;
_journal_issue 12
_journal_name_full 'Dalton transactions (Cambridge, England : 2003)'
_journal_page_first 4162
_journal_page_last 4174
_journal_paper_doi 10.1039/c7dt04121g
_journal_volume 47
_journal_year 2018
_chemical_formula_moiety 'C36 H46 N2 O2 Tl2'
_chemical_formula_sum 'C36 H46 N2 O2 Tl2'
_chemical_formula_weight 947.49
_space_group_crystal_system orthorhombic
_space_group_IT_number 61
_space_group_name_Hall '-P 2ac 2ab'
_space_group_name_H-M_alt 'P b c a'
_symmetry_space_group_name_Hall '-P 2ac 2ab'
_symmetry_space_group_name_H-M 'P b c a'
_atom_sites_solution_hydrogens mixed
_atom_sites_solution_primary direct
_audit_creation_date 2017-10-21
_audit_creation_method
;
Olex2 1.2
(compiled 2017.08.10 svn.r3458 for OlexSys, GUI svn.r5381)
;
_audit_update_record
;
2017-12-20 deposited with the CCDC.
2018-02-19 downloaded from the CCDC.
;
_cell_angle_alpha 90
_cell_angle_beta 90
_cell_angle_gamma 90
_cell_formula_units_Z 16
_cell_length_a 17.7707(5)
_cell_length_b 25.4858(7)
_cell_length_c 31.6358(9)
_cell_measurement_reflns_used 9548
_cell_measurement_temperature 101(2)
_cell_measurement_theta_max 74.82
_cell_measurement_theta_min 3.34
_cell_volume 14327.9(7)
_computing_cell_refinement 'SAINT V8.35A (?, 2016)'
_computing_data_collection 'Bruker APEX3'
_computing_data_reduction 'SAINT V8.35A (?, 2016)'
_computing_molecular_graphics 'Olex2 (Dolomanov et al., 2009)'
_computing_publication_material 'Olex2 (Dolomanov et al., 2009)'
_computing_structure_refinement 'XL (Sheldrick, 2008)'
_computing_structure_solution 'XT (Sheldrick, 2015)'
_diffrn_ambient_temperature 100.91
_diffrn_measured_fraction_theta_full 1.000
_diffrn_measured_fraction_theta_max 1.000
_diffrn_measurement_device_type 'Bruker D8 Venture Photon 100 CMOS'
_diffrn_measurement_method '\f and \w scans'
_diffrn_radiation_type CuK\a
_diffrn_radiation_wavelength 1.54178
_diffrn_reflns_av_R_equivalents 0.0639
_diffrn_reflns_av_unetI/netI 0.0180
_diffrn_reflns_Laue_measured_fraction_full 1.000
_diffrn_reflns_Laue_measured_fraction_max 1.000
_diffrn_reflns_limit_h_max 21
_diffrn_reflns_limit_h_min -21
_diffrn_reflns_limit_k_max 30
_diffrn_reflns_limit_k_min -30
_diffrn_reflns_limit_l_max 38
_diffrn_reflns_limit_l_min -38
_diffrn_reflns_number 329953
_diffrn_reflns_point_group_measured_fraction_full 1.000
_diffrn_reflns_point_group_measured_fraction_max 1.000
_diffrn_reflns_theta_full 67.679
_diffrn_reflns_theta_max 68.246
_diffrn_reflns_theta_min 2.793
_diffrn_source 'microfocus source'
_diffrn_standards_number 0
_exptl_absorpt_coefficient_mu 17.311
_exptl_absorpt_correction_T_max 0.7538
_exptl_absorpt_correction_T_min 0.4213
_exptl_absorpt_correction_type multi-scan
_exptl_absorpt_process_details
;
SADABS-2014/5 (Bruker,2014/5) was used for absorption correction.
wR2(int) was 0.1558 before and 0.0822 after correction.
The Ratio of minimum to maximum transmission is 0.5589.
The \l/2 correction factor is Not present.
;
_exptl_crystal_colour red
_exptl_crystal_colour_primary red
_exptl_crystal_density_diffrn 1.757
_exptl_crystal_description needle
_exptl_crystal_F_000 7264
_exptl_crystal_size_max 0.251
_exptl_crystal_size_mid 0.127
_exptl_crystal_size_min 0.082
_refine_diff_density_max 1.574
_refine_diff_density_min -1.152
_refine_diff_density_rms 0.124
_refine_ls_extinction_method none
_refine_ls_goodness_of_fit_ref 1.087
_refine_ls_hydrogen_treatment mixed
_refine_ls_matrix_type full
_refine_ls_number_parameters 905
_refine_ls_number_reflns 13125
_refine_ls_number_restraints 1
_refine_ls_restrained_S_all 1.087
_refine_ls_R_factor_all 0.0308
_refine_ls_R_factor_gt 0.0282
_refine_ls_shift/su_max 0.002
_refine_ls_shift/su_mean 0.000
_refine_ls_structure_factor_coef Fsqd
_refine_ls_weighting_details 'w=1/[\s^2^(Fo^2^)+(0.0428P)^2^+27.5733P] where P=(Fo^2^+2Fc^2^)/3'
_refine_ls_weighting_scheme calc
_refine_ls_wR_factor_gt 0.0704
_refine_ls_wR_factor_ref 0.0719
_reflns_Friedel_coverage 0.000
_reflns_number_gt 12256
_reflns_number_total 13125
_reflns_threshold_expression 'I > 2\s(I)'
_cod_data_source_file c7dt04121g1.cif
_cod_data_source_block 2_jsopbca_a
_cod_depositor_comments 'Adding full bibliography for 7045677--7045678.cif.'
_cod_database_code 7045678
_shelx_shelxl_version_number 2014/7
_shelx_space_group_comment
;
The symmetry employed for this shelxl refinement is uniquely defined
by the following loop, which should always be used as a source of
symmetry information in preference to the above space-group names.
They are only intended as comments.
;
_shelx_estimated_absorpt_t_max 0.331
_shelx_estimated_absorpt_t_min 0.098
_olex2_refinement_description
;
1. Fixed Uiso
 At 1.5 times of:
  All C(H,H,H) groups
2. Restrained distances
 H58-H69
 1.9 with sigma of 0.02
3. Uiso/Uaniso restraints and constraints
Uanis(C46A) = Uanis(C47A)
4. Others
 Fixed Sof: C9(0.7) H9A(0.7) H9B(0.7) H9C(0.7) C9A(0.3) H9AA(0.3) H9AB(0.3)
 H9AC(0.3) C10(0.7) H10A(0.7) H10B(0.7) H10C(0.7) C10A(0.3) H10D(0.3) H10E(0.3)
 H10F(0.3) C11(0.7) H11A(0.7) H11B(0.7) H11C(0.7) C11A(0.3) H11D(0.3) H11E(0.3)
 H11F(0.3) C46(0.8) H46A(0.8) H46B(0.8) H46C(0.8) C46A(0.2) H46D(0.2) H46E(0.2)
 H46F(0.2) C47A(0.3) H47A(0.3) H47B(0.3) H47C(0.3) C47(0.7) H47D(0.7) H47E(0.7)
 H47F(0.7)
5.a Idealised Me refined as rotating group:
 C9(H9A,H9B,H9C), C9A(H9AA,H9AB,H9AC), C10(H10A,H10B,H10C), C10A(H10D,H10E,
 H10F), C11(H11A,H11B,H11C), C11A(H11D,H11E,H11F), C13(H13A,H13B,H13C),
 C14(H14A,H14B,H14C), C15(H15A,H15B,H15C), C24(H24A,H24B,H24C), C25(H25A,H25B,
 H25C), C26(H26A,H26B,H26C), C28(H28A,H28B,H28C), C29(H29A,H29B,H29C), C30(H30A,
 H30B,H30C), C45(H45A,H45B,H45C), C46(H46A,H46B,H46C), C46A(H46D,H46E,H46F),
 C47A(H47A,H47B,H47C), C47(H47D,H47E,H47F), C49(H49A,H49B,H49C), C50(H50A,H50B,
 H50C), C51(H51A,H51B,H51C), C60(H60A,H60B,H60C), C61(H61A,H61B,H61C), C62(H62A,
 H62B,H62C), C64(H64A,H64B,H64C), C65(H65A,H65B,H65C), C66(H66A,H66B,H66C)
;
_olex2_submission_special_instructions 'No special instructions were received'

loop_
_space_group_symop_operation_xyz
'x, y, z'
'-x+1/2, -y, z+1/2'
'-x, y+1/2, -z+1/2'
'x+1/2, -y+1/2, -z'
'-x, -y, -z'
'x-1/2, y, -z-1/2'
'x, -y-1/2, z-1/2'
'-x-1/2, y-1/2, z'

loop_
_atom_site_label
_atom_site_type_symbol
_atom_site_fract_x
_atom_site_fract_y
_atom_site_fract_z
_atom_site_U_iso_or_equiv
_atom_site_adp_type
_atom_site_occupancy
_atom_site_site_symmetry_order
_atom_site_calc_flag
_atom_site_refinement_flags_posn
_atom_site_refinement_flags_occupancy
_atom_site_disorder_assembly
_atom_site_disorder_group
Tl1 Tl 0.20972(2) 0.38559(2) 0.41688(2) 0.02299(5) Uani 1 1 d . . . .
Tl2 Tl 0.26843(2) 0.49283(2) 0.34976(2) 0.02316(5) Uani 1 1 d . . . .
O1 O 0.17936(15) 0.47895(11) 0.41204(8) 0.0235(6) Uani 1 1 d . . . .
O2 O 0.20242(14) 0.40961(10) 0.33797(8) 0.0216(6) Uani 1 1 d . . . .
N1 N 0.32794(17) 0.45303(13) 0.43737(11) 0.0232(7) Uani 1 1 d . . . .
N2 N 0.35607(18) 0.40510(13) 0.36434(11) 0.0251(7) Uani 1 1 d . . . .
C1 C 0.1810(2) 0.51226(14) 0.44341(12) 0.0205(8) Uani 1 1 d . . . .
C2 C 0.2476(2) 0.52072(15) 0.46795(12) 0.0193(7) Uani 1 1 d . . . .
C3 C 0.2483(2) 0.55708(15) 0.50101(12) 0.0219(8) Uani 1 1 d . . . .
H3 H 0.299(3) 0.561(2) 0.5190(17) 0.040(14) Uiso 1 1 d . . . .
C4 C 0.1854(2) 0.58556(15) 0.51238(12) 0.0199(7) Uani 1 1 d . . . .
C5 C 0.1210(2) 0.57803(16) 0.48757(12) 0.0232(8) Uani 1 1 d . . . .
H5 H 0.079(3) 0.5969(16) 0.4938(13) 0.020(10) Uiso 1 1 d . . . .
C6 C 0.1167(2) 0.54411(15) 0.45331(12) 0.0219(8) Uani 1 1 d . . . .
C7 C 0.3189(2) 0.49465(15) 0.45894(12) 0.0216(8) Uani 1 1 d . . . .
H7 H 0.363(3) 0.5114(16) 0.4675(13) 0.020(11) Uiso 1 1 d . . . .
C8 C 0.1879(2) 0.62254(18) 0.55038(13) 0.0280(9) Uani 1 1 d . . . .
C9 C 0.2506(4) 0.6619(2) 0.54557(19) 0.0301(13) Uani 0.7 1 d . P A 1
H9A H 0.2984 0.6434 0.5415 0.045 Uiso 0.7 1 calc GR P A 1
H9B H 0.2536 0.6837 0.5710 0.045 Uiso 0.7 1 calc GR P A 1
H9C H 0.2406 0.6842 0.5210 0.045 Uiso 0.7 1 calc GR P A 1
C9A C 0.2564(8) 0.6287(6) 0.5728(4) 0.030(3) Uani 0.3 1 d . P A 2
H9AA H 0.2720 0.5948 0.5844 0.046 Uiso 0.3 1 calc GR P A 2
H9AB H 0.2491 0.6538 0.5960 0.046 Uiso 0.3 1 calc GR P A 2
H9AC H 0.2953 0.6419 0.5536 0.046 Uiso 0.3 1 calc GR P A 2
C10 C 0.2098(4) 0.5858(3) 0.58981(19) 0.0328(14) Uani 0.7 1 d . P A 1
H10A H 0.1700 0.5597 0.5943 0.049 Uiso 0.7 1 calc GR P A 1
H10B H 0.2154 0.6074 0.6152 0.049 Uiso 0.7 1 calc GR P A 1
H10C H 0.2573 0.5677 0.5839 0.049 Uiso 0.7 1 calc GR P A 1
C10A C 0.1184(8) 0.6163(6) 0.5801(4) 0.023(3) Uani 0.3 1 d . P A 2
H10D H 0.0721 0.6181 0.5633 0.035 Uiso 0.3 1 calc GR P A 2
H10E H 0.1184 0.6446 0.6011 0.035 Uiso 0.3 1 calc GR P A 2
H10F H 0.1210 0.5823 0.5945 0.035 Uiso 0.3 1 calc GR P A 2
C11 C 0.1159(4) 0.6470(3) 0.5598(2) 0.0398(17) Uani 0.7 1 d . P A 1
H11A H 0.0997 0.6681 0.5356 0.060 Uiso 0.7 1 calc GR P A 1
H11B H 0.1211 0.6696 0.5847 0.060 Uiso 0.7 1 calc GR P A 1
H11C H 0.0784 0.6197 0.5655 0.060 Uiso 0.7 1 calc GR P A 1
C11A C 0.1679(10) 0.6840(5) 0.5294(5) 0.034(3) Uani 0.3 1 d . P A 2
H11D H 0.2109 0.6962 0.5126 0.052 Uiso 0.3 1 calc GR P A 2
H11E H 0.1584 0.7089 0.5524 0.052 Uiso 0.3 1 calc GR P A 2
H11F H 0.1233 0.6817 0.5113 0.052 Uiso 0.3 1 calc GR P A 2
C12 C 0.0455(2) 0.53987(18) 0.42585(13) 0.0288(9) Uani 1 1 d . . . .
C13 C 0.0640(3) 0.55181(19) 0.37940(14) 0.0350(10) Uani 1 1 d . . . .
H13A H 0.0865 0.5868 0.3773 0.052 Uiso 1 1 calc GR . . .
H13B H 0.0177 0.5506 0.3626 0.052 Uiso 1 1 calc GR . . .
H13C H 0.0996 0.5256 0.3687 0.052 Uiso 1 1 calc GR . . .
C14 C -0.0146(3) 0.5791(3) 0.43960(19) 0.0624(19) Uani 1 1 d . . . .
H14A H -0.0284 0.5725 0.4691 0.094 Uiso 1 1 calc GR . . .
H14B H -0.0591 0.5752 0.4216 0.094 Uiso 1 1 calc GR . . .
H14C H 0.0052 0.6149 0.4369 0.094 Uiso 1 1 calc GR . . .
C15 C 0.0123(3) 0.4844(2) 0.42911(16) 0.0437(12) Uani 1 1 d . . . .
H15A H 0.0495 0.4588 0.4193 0.066 Uiso 1 1 calc GR . . .
H15B H -0.0330 0.4821 0.4115 0.066 Uiso 1 1 calc GR . . .
H15C H -0.0008 0.4770 0.4586 0.066 Uiso 1 1 calc GR . . .
C16 C 0.2228(2) 0.37646(15) 0.30881(12) 0.0200(8) Uani 1 1 d . . . .
C17 C 0.2975(2) 0.35493(14) 0.30725(12) 0.0182(7) Uani 1 1 d . . . .
C18 C 0.3177(2) 0.31879(14) 0.27553(12) 0.0208(8) Uani 1 1 d . . . .
H18 H 0.368(2) 0.3068(15) 0.2778(12) 0.013(9) Uiso 1 1 d . . . .
C19 C 0.2686(2) 0.30352(15) 0.24430(12) 0.0224(8) Uani 1 1 d . . . .
C20 C 0.1949(2) 0.32468(15) 0.24671(12) 0.0226(8) Uani 1 1 d . . . .
H20 H 0.165(3) 0.3143(17) 0.2255(14) 0.023(11) Uiso 1 1 d . . . .
C21 C 0.1698(2) 0.35913(14) 0.27717(12) 0.0190(7) Uani 1 1 d . . . .
C22 C 0.3557(2) 0.36696(15) 0.33722(12) 0.0205(8) Uani 1 1 d . . . .
H22 H 0.393(2) 0.3443(15) 0.3359(12) 0.012(10) Uiso 1 1 d . . . .
C23 C 0.2896(2) 0.26603(16) 0.20872(13) 0.0279(9) Uani 1 1 d . . . .
C24 C 0.2805(4) 0.2944(2) 0.16635(15) 0.0464(14) Uani 1 1 d . . . .
H24A H 0.2276 0.3041 0.1624 0.070 Uiso 1 1 calc GR . . .
H24B H 0.2964 0.2711 0.1434 0.070 Uiso 1 1 calc GR . . .
H24C H 0.3117 0.3261 0.1662 0.070 Uiso 1 1 calc GR . . .
C25 C 0.2385(3) 0.21749(17) 0.20996(14) 0.0325(10) Uani 1 1 d . . . .
H25A H 0.2448 0.1994 0.2370 0.049 Uiso 1 1 calc GR . . .
H25B H 0.2520 0.1937 0.1868 0.049 Uiso 1 1 calc GR . . .
H25C H 0.1859 0.2284 0.2068 0.049 Uiso 1 1 calc GR . . .
C26 C 0.3715(3) 0.2476(2) 0.21221(17) 0.0457(12) Uani 1 1 d . . . .
H26A H 0.4052 0.2777 0.2088 0.069 Uiso 1 1 calc GR . . .
H26B H 0.3818 0.2217 0.1901 0.069 Uiso 1 1 calc GR . . .
H26C H 0.3796 0.2316 0.2400 0.069 Uiso 1 1 calc GR . . .
C27 C 0.0884(2) 0.37920(16) 0.27823(14) 0.0268(9) Uani 1 1 d . . . .
C28 C 0.0867(3) 0.43946(18) 0.27313(17) 0.0391(11) Uani 1 1 d . . . .
H28A H 0.1159 0.4557 0.2959 0.059 Uiso 1 1 calc GR . . .
H28B H 0.0346 0.4518 0.2744 0.059 Uiso 1 1 calc GR . . .
H28C H 0.1087 0.4491 0.2458 0.059 Uiso 1 1 calc GR . . .
C29 C 0.0499(2) 0.36354(19) 0.31989(15) 0.0348(10) Uani 1 1 d . . . .
H29A H 0.0476 0.3252 0.3219 0.052 Uiso 1 1 calc GR . . .
H29B H -0.0012 0.3780 0.3206 0.052 Uiso 1 1 calc GR . . .
H29C H 0.0789 0.3775 0.3438 0.052 Uiso 1 1 calc GR . . .
C30 C 0.0415(2) 0.3560(2) 0.24212(16) 0.0418(12) Uani 1 1 d . . . .
H30A H 0.0627 0.3671 0.2150 0.063 Uiso 1 1 calc GR . . .
H30B H -0.0105 0.3684 0.2444 0.063 Uiso 1 1 calc GR . . .
H30C H 0.0424 0.3176 0.2439 0.063 Uiso 1 1 calc GR . . .
C31 C 0.4032(2) 0.43506(15) 0.43059(13) 0.0240(8) Uani 1 1 d . . . .
C32 C 0.4175(2) 0.41014(16) 0.39214(13) 0.0263(8) Uani 1 1 d . . . .
C33 C 0.4908(3) 0.3943(2) 0.38280(17) 0.0402(11) Uani 1 1 d . . . .
H33 H 0.503(4) 0.384(3) 0.353(2) 0.08(2) Uiso 1 1 d . . . .
C34 C 0.5478(3) 0.3999(2) 0.4126(2) 0.0515(15) Uani 1 1 d . . . .
H34 H 0.597(4) 0.390(2) 0.404(2) 0.07(2) Uiso 1 1 d . . . .
C35 C 0.5321(3) 0.4213(2) 0.4513(2) 0.0497(15) Uani 1 1 d . . . .
H35 H 0.563(4) 0.424(2) 0.470(2) 0.07(2) Uiso 1 1 d . . . .
C36 C 0.4603(3) 0.43952(19) 0.46053(16) 0.0377(11) Uani 1 1 d . . . .
H36 H 0.447(3) 0.4531(19) 0.4867(16) 0.036(13) Uiso 1 1 d . . . .
Tl3 Tl 0.21005(2) 0.24238(2) 0.33936(2) 0.02365(5) Uani 1 1 d . . . .
Tl4 Tl 0.26331(2) 0.13753(2) 0.40951(2) 0.02536(5) Uani 1 1 d . . . .
O3 O 0.19665(16) 0.22321(11) 0.41621(9) 0.0252(6) Uani 1 1 d . . . .
O4 O 0.17459(16) 0.14622(11) 0.34818(9) 0.0260(6) Uani 1 1 d . . . .
N3 N 0.34613(19) 0.23667(16) 0.38912(12) 0.0346(9) Uani 1 1 d . . . .
N4 N 0.3284(2) 0.16528(16) 0.32932(13) 0.0358(9) Uani 1 1 d . . . .
C37 C 0.2148(2) 0.25467(16) 0.44697(13) 0.0245(8) Uani 1 1 d . . . .
C38 C 0.2894(2) 0.27447(16) 0.45212(13) 0.0252(9) Uani 1 1 d . . . .
C39 C 0.3075(2) 0.30696(18) 0.48675(14) 0.0316(10) Uani 1 1 d . . . .
H39 H 0.357(3) 0.3200(16) 0.4866(13) 0.021(11) Uiso 1 1 d . . . .
C40 C 0.2544(3) 0.32245(18) 0.51602(14) 0.0318(10) Uani 1 1 d . . . .
C41 C 0.1808(2) 0.30308(17) 0.50979(13) 0.0292(9) Uani 1 1 d . . . .
H41 H 0.144(3) 0.3134(17) 0.5307(14) 0.026(11) Uiso 1 1 d . . . .
C42 C 0.1593(2) 0.27043(15) 0.47783(12) 0.0239(8) Uani 1 1 d . . . .
C43 C 0.3503(2) 0.26224(16) 0.42362(13) 0.0254(8) Uani 1 1 d . . . .
H43 H 0.397(3) 0.2765(18) 0.4313(15) 0.033(13) Uiso 1 1 d . . . .
C44 C 0.2720(3) 0.3590(2) 0.55354(15) 0.0397(12) Uani 1 1 d . . . .
C45 C 0.2334(4) 0.4113(2) 0.54691(18) 0.0513(14) Uani 1 1 d . . . .
H45A H 0.2552 0.4289 0.5222 0.077 Uiso 1 1 calc GR . . .
H45B H 0.2406 0.4334 0.5720 0.077 Uiso 1 1 calc GR . . .
H45C H 0.1795 0.4057 0.5423 0.077 Uiso 1 1 calc GR . . .
C46 C 0.3574(4) 0.3739(4) 0.5546(3) 0.084(3) Uani 0.8 1 d . P B 1
H46A H 0.3871 0.3429 0.5622 0.127 Uiso 0.8 1 calc GR P B 1
H46B H 0.3656 0.4015 0.5756 0.127 Uiso 0.8 1 calc GR P B 1
H46C H 0.3729 0.3865 0.5267 0.127 Uiso 0.8 1 calc GR P B 1
C46A C 0.3431(16) 0.3373(12) 0.5754(8) 0.047(5) Uani 0.2 1 d . P B 2
H46D H 0.3359 0.3001 0.5820 0.071 Uiso 0.2 1 calc GR P B 2
H46E H 0.3522 0.3568 0.6016 0.071 Uiso 0.2 1 calc GR P B 2
H46F H 0.3865 0.3414 0.5566 0.071 Uiso 0.2 1 calc GR P B 2
C47A C 0.2164(14) 0.3401(15) 0.5956(10) 0.047(5) Uani 0.3 1 d . P B 2
H47A H 0.1635 0.3479 0.5892 0.071 Uiso 0.3 1 calc GR P B 2
H47B H 0.2317 0.3593 0.6210 0.071 Uiso 0.3 1 calc GR P B 2
H47C H 0.2223 0.3023 0.6004 0.071 Uiso 0.3 1 calc GR P B 2
C47 C 0.2515(11) 0.3349(6) 0.5931(4) 0.085(6) Uani 0.7 1 d . P B 1
H47D H 0.1993 0.3227 0.5917 0.127 Uiso 0.7 1 calc GR P B 1
H47E H 0.2566 0.3606 0.6160 0.127 Uiso 0.7 1 calc GR P B 1
H47F H 0.2848 0.3050 0.5986 0.127 Uiso 0.7 1 calc GR P B 1
C48 C 0.0779(2) 0.25104(18) 0.47258(14) 0.0317(9) Uani 1 1 d . . . .
C49 C 0.0446(2) 0.2687(2) 0.43046(15) 0.0364(10) Uani 1 1 d . . . .
H49A H 0.0466 0.3071 0.4286 0.055 Uiso 1 1 calc GR . . .
H49B H -0.0078 0.2570 0.4285 0.055 Uiso 1 1 calc GR . . .
H49C H 0.0738 0.2534 0.4072 0.055 Uiso 1 1 calc GR . . .
C50 C 0.0267(3) 0.2731(2) 0.50774(17) 0.0491(13) Uani 1 1 d . . . .
H50A H 0.0441 0.2603 0.5353 0.074 Uiso 1 1 calc GR . . .
H50B H -0.0252 0.2616 0.5030 0.074 Uiso 1 1 calc GR . . .
H50C H 0.0287 0.3116 0.5073 0.074 Uiso 1 1 calc GR . . .
C51 C 0.0747(3) 0.1907(2) 0.4757(2) 0.0538(15) Uani 1 1 d . . . .
H51A H 0.1056 0.1752 0.4533 0.081 Uiso 1 1 calc GR . . .
H51B H 0.0226 0.1789 0.4726 0.081 Uiso 1 1 calc GR . . .
H51C H 0.0941 0.1795 0.5033 0.081 Uiso 1 1 calc GR . . .
C52 C 0.1765(2) 0.11461(14) 0.31542(12) 0.0223(8) Uani 1 1 d . . . .
C53 C 0.2431(2) 0.10690(15) 0.29113(13) 0.0221(8) Uani 1 1 d . . . .
C54 C 0.2438(2) 0.07264(16) 0.25646(13) 0.0246(8) Uani 1 1 d . . . .
H54 H 0.290(3) 0.0734(19) 0.2420(16) 0.033(13) Uiso 1 1 d . . . .
C55 C 0.1811(2) 0.04428(15) 0.24431(12) 0.0231(8) Uani 1 1 d . . . .
C56 C 0.1160(2) 0.05190(17) 0.26901(14) 0.0275(9) Uani 1 1 d . . . .
H56 H 0.074(3) 0.0337(18) 0.2605(15) 0.030(12) Uiso 1 1 d . . . .
C57 C 0.1107(2) 0.08502(15) 0.30334(13) 0.0248(8) Uani 1 1 d . . . .
C58 C 0.3141(2) 0.13336(16) 0.30023(13) 0.0235(8) Uani 1 1 d . . . .
H58 H 0.359(3) 0.127(2) 0.2796(19) 0.061(18) Uiso 1 1 d D . . .
C59 C 0.1807(2) 0.00695(17) 0.20653(14) 0.0288(9) Uani 1 1 d . . . .
C60 C 0.1177(3) 0.0237(2) 0.17610(16) 0.0483(13) Uani 1 1 d . . . .
H60A H 0.0693 0.0231 0.1910 0.072 Uiso 1 1 calc GR . . .
H60B H 0.1159 -0.0007 0.1521 0.072 Uiso 1 1 calc GR . . .
H60C H 0.1277 0.0593 0.1658 0.072 Uiso 1 1 calc GR . . .
C61 C 0.1654(3) -0.04918(19) 0.22177(17) 0.0444(12) Uani 1 1 d . . . .
H61A H 0.2065 -0.0606 0.2403 0.067 Uiso 1 1 calc GR . . .
H61B H 0.1621 -0.0727 0.1973 0.067 Uiso 1 1 calc GR . . .
H61C H 0.1178 -0.0501 0.2374 0.067 Uiso 1 1 calc GR . . .
C62 C 0.2556(3) 0.0075(2) 0.18255(17) 0.0453(12) Uani 1 1 d . . . .
H62A H 0.2660 0.0431 0.1725 0.068 Uiso 1 1 calc GR . . .
H62B H 0.2525 -0.0164 0.1584 0.068 Uiso 1 1 calc GR . . .
H62C H 0.2961 -0.0039 0.2015 0.068 Uiso 1 1 calc GR . . .
C63 C 0.0374(2) 0.09013(18) 0.32904(16) 0.0337(10) Uani 1 1 d . . . .
C64 C 0.0108(3) 0.1478(2) 0.32889(18) 0.0457(12) Uani 1 1 d . . . .
H64A H 0.0484 0.1698 0.3430 0.069 Uiso 1 1 calc GR . . .
H64B H -0.0373 0.1505 0.3439 0.069 Uiso 1 1 calc GR . . .
H64C H 0.0043 0.1597 0.2997 0.069 Uiso 1 1 calc GR . . .
C65 C 0.0501(2) 0.07264(19) 0.37496(15) 0.0366(11) Uani 1 1 d . . . .
H65A H 0.0654 0.0357 0.3754 0.055 Uiso 1 1 calc GR . . .
H65B H 0.0034 0.0769 0.3910 0.055 Uiso 1 1 calc GR . . .
H65C H 0.0897 0.0942 0.3877 0.055 Uiso 1 1 calc GR . . .
C66 C -0.0261(3) 0.0567(2) 0.3105(2) 0.0545(15) Uani 1 1 d . . . .
H66A H -0.0327 0.0654 0.2806 0.082 Uiso 1 1 calc GR . . .
H66B H -0.0729 0.0639 0.3258 0.082 Uiso 1 1 calc GR . . .
H66C H -0.0133 0.0195 0.3133 0.082 Uiso 1 1 calc GR . . .
C67 C 0.4106(2) 0.22482(16) 0.36516(13) 0.0255(8) Uani 1 1 d . . . .
C68 C 0.4021(2) 0.18684(17) 0.33356(14) 0.0294(9) Uani 1 1 d . . . .
C69 C 0.4649(3) 0.1713(3) 0.3108(2) 0.0609(19) Uani 1 1 d . . . .
H69 H 0.459(3) 0.150(3) 0.289(2) 0.08(2) Uiso 1 1 d D . . .
C70 C 0.5339(3) 0.1937(3) 0.3170(2) 0.0553(16) Uani 1 1 d . . . .
H70 H 0.573(4) 0.181(2) 0.3016(19) 0.062(18) Uiso 1 1 d . . . .
C71 C 0.5424(3) 0.2326(2) 0.34669(16) 0.0403(11) Uani 1 1 d . . . .
H71 H 0.596(3) 0.249(2) 0.3530(18) 0.052(16) Uiso 1 1 d . . . .
C72 C 0.4815(2) 0.2479(2) 0.37051(16) 0.0372(11) Uani 1 1 d . . . .
H72 H 0.486(3) 0.273(2) 0.3927(19) 0.055(17) Uiso 1 1 d . . . .

loop_
_atom_site_aniso_label
_atom_site_aniso_U_11
_atom_site_aniso_U_22
_atom_site_aniso_U_33
_atom_site_aniso_U_23
_atom_site_aniso_U_13
_atom_site_aniso_U_12
Tl1 0.02479(9) 0.01915(8) 0.02502(9) 0.00369(6) -0.00559(6) -0.00273(6)
Tl2 0.02316(9) 0.01920(9) 0.02713(9) 0.00287(6) -0.00098(6) -0.00342(6)
O1 0.0201(13) 0.0234(13) 0.0269(14) -0.0045(11) -0.0076(11) 0.0000(11)
O2 0.0179(13) 0.0239(14) 0.0231(14) -0.0046(11) -0.0035(10) 0.0019(10)
N1 0.0155(15) 0.0276(17) 0.0266(17) -0.0014(14) -0.0059(13) 0.0019(13)
N2 0.0173(16) 0.0317(18) 0.0264(17) -0.0044(14) -0.0042(14) 0.0013(13)
C1 0.0235(19) 0.0193(18) 0.0187(18) 0.0035(14) -0.0045(15) -0.0066(15)
C2 0.0172(17) 0.0201(18) 0.0207(19) 0.0014(15) -0.0062(15) 0.0010(15)
C3 0.0179(17) 0.026(2) 0.022(2) 0.0022(16) -0.0048(15) -0.0018(15)
C4 0.0196(18) 0.0225(18) 0.0176(18) 0.0016(15) 0.0003(15) -0.0025(15)
C5 0.0175(18) 0.029(2) 0.0236(19) -0.0010(16) 0.0011(15) 0.0019(16)
C6 0.0161(17) 0.030(2) 0.0200(18) 0.0003(15) -0.0048(15) -0.0037(15)
C7 0.0173(18) 0.025(2) 0.0221(19) -0.0005(15) -0.0079(15) -0.0041(15)
C8 0.026(2) 0.039(2) 0.0196(19) -0.0071(17) 0.0016(17) -0.0082(18)
C9 0.036(3) 0.029(3) 0.025(3) -0.003(3) 0.003(3) -0.003(3)
C9A 0.027(7) 0.044(8) 0.021(7) -0.018(7) 0.002(6) 0.003(6)
C10 0.043(4) 0.034(3) 0.021(3) 0.001(3) 0.001(3) -0.003(3)
C10A 0.020(7) 0.029(7) 0.021(7) -0.008(6) 0.000(5) -0.002(5)
C11 0.027(3) 0.052(4) 0.041(4) -0.021(4) -0.005(3) 0.013(3)
C11A 0.047(9) 0.021(7) 0.035(8) -0.001(6) 0.005(7) -0.003(6)
C12 0.0155(18) 0.044(2) 0.027(2) -0.0085(18) -0.0049(16) 0.0016(17)
C13 0.027(2) 0.044(3) 0.033(2) 0.005(2) -0.0154(19) -0.0007(19)
C14 0.027(3) 0.102(5) 0.058(4) -0.040(3) -0.024(2) 0.028(3)
C15 0.029(2) 0.063(3) 0.039(3) 0.002(2) -0.013(2) -0.020(2)
C16 0.0195(18) 0.0178(17) 0.023(2) 0.0039(15) 0.0003(15) -0.0009(14)
C17 0.0173(18) 0.0179(17) 0.0193(18) 0.0053(14) -0.0014(14) -0.0020(14)
C18 0.0194(19) 0.0196(18) 0.0233(19) 0.0046(15) -0.0008(15) 0.0010(15)
C19 0.029(2) 0.0190(18) 0.0190(19) -0.0002(15) 0.0008(16) -0.0018(15)
C20 0.0222(19) 0.028(2) 0.0177(18) 0.0028(16) -0.0068(16) -0.0063(16)
C21 0.0167(18) 0.0216(18) 0.0186(18) 0.0059(14) -0.0034(14) -0.0030(14)
C22 0.0132(17) 0.0222(18) 0.026(2) 0.0024(15) 0.0013(15) 0.0032(15)
C23 0.038(2) 0.026(2) 0.020(2) -0.0007(17) 0.0022(17) -0.0006(17)
C24 0.085(4) 0.034(3) 0.021(2) 0.0005(19) 0.013(2) -0.003(3)
C25 0.047(3) 0.027(2) 0.023(2) -0.0030(17) -0.0061(19) -0.0042(19)
C26 0.038(3) 0.052(3) 0.047(3) -0.023(2) 0.008(2) 0.005(2)
C27 0.0190(19) 0.030(2) 0.032(2) 0.0010(17) -0.0082(16) -0.0002(16)
C28 0.025(2) 0.034(2) 0.058(3) 0.007(2) -0.010(2) 0.0077(18)
C29 0.019(2) 0.047(3) 0.039(3) -0.002(2) -0.0005(18) -0.0007(18)
C30 0.023(2) 0.061(3) 0.042(3) -0.008(2) -0.016(2) 0.005(2)
C31 0.0145(17) 0.0239(19) 0.034(2) -0.0017(16) -0.0076(16) 0.0011(15)
C32 0.0161(18) 0.032(2) 0.031(2) -0.0039(17) -0.0068(16) 0.0024(16)
C33 0.020(2) 0.055(3) 0.045(3) -0.017(2) -0.002(2) 0.002(2)
C34 0.017(2) 0.068(4) 0.070(4) -0.023(3) -0.014(2) 0.010(2)
C35 0.024(2) 0.058(3) 0.068(4) -0.022(3) -0.027(2) 0.010(2)
C36 0.029(2) 0.041(3) 0.043(3) -0.017(2) -0.018(2) 0.008(2)
Tl3 0.02303(9) 0.02019(9) 0.02773(9) 0.00636(6) -0.00125(6) -0.00024(6)
Tl4 0.02897(10) 0.02119(9) 0.02591(9) 0.00537(6) 0.00171(6) 0.00594(6)
O3 0.0200(13) 0.0243(14) 0.0312(15) -0.0009(12) 0.0003(11) 0.0025(11)
O4 0.0206(14) 0.0260(14) 0.0315(15) 0.0002(12) 0.0031(11) -0.0011(11)
N3 0.0182(17) 0.049(2) 0.037(2) -0.0104(18) 0.0008(15) -0.0043(16)
N4 0.0204(18) 0.044(2) 0.043(2) -0.0133(18) 0.0119(16) -0.0118(16)
C37 0.026(2) 0.0225(19) 0.025(2) 0.0072(16) -0.0041(16) 0.0059(16)
C38 0.022(2) 0.027(2) 0.026(2) 0.0052(17) -0.0028(16) 0.0067(16)
C39 0.023(2) 0.039(2) 0.033(2) -0.0006(19) -0.0105(18) 0.0065(19)
C40 0.034(2) 0.035(2) 0.027(2) -0.0015(18) -0.0101(18) 0.0097(19)
C41 0.030(2) 0.036(2) 0.022(2) 0.0054(17) 0.0015(18) 0.0106(18)
C42 0.0219(19) 0.0262(19) 0.024(2) 0.0098(16) 0.0004(15) 0.0024(16)
C43 0.0182(19) 0.029(2) 0.029(2) 0.0017(17) -0.0065(16) 0.0024(16)
C44 0.037(3) 0.054(3) 0.028(2) -0.011(2) -0.010(2) 0.011(2)
C45 0.073(4) 0.037(3) 0.044(3) -0.003(2) -0.002(3) -0.004(3)
C46 0.036(4) 0.133(8) 0.084(7) -0.078(6) -0.024(4) 0.015(5)
C46A 0.047(10) 0.069(13) 0.026(8) -0.011(8) 0.003(7) -0.010(9)
C47A 0.047(10) 0.069(13) 0.026(8) -0.011(8) 0.003(7) -0.010(9)
C47 0.181(18) 0.053(6) 0.021(5) 0.004(4) -0.007(9) -0.014(11)
C48 0.025(2) 0.035(2) 0.034(2) 0.0052(19) 0.0082(18) 0.0009(18)
C49 0.020(2) 0.049(3) 0.040(3) -0.003(2) 0.0005(19) 0.0030(19)
C50 0.033(3) 0.075(4) 0.040(3) -0.004(3) 0.016(2) -0.005(3)
C51 0.041(3) 0.040(3) 0.080(4) 0.012(3) 0.005(3) -0.011(2)
C52 0.0223(19) 0.0213(19) 0.0232(19) 0.0061(15) -0.0032(15) 0.0020(15)
C53 0.0222(19) 0.0222(19) 0.022(2) 0.0062(15) -0.0054(15) 0.0002(15)
C54 0.022(2) 0.029(2) 0.023(2) 0.0047(16) -0.0004(16) -0.0017(16)
C55 0.0226(19) 0.0247(19) 0.0219(19) 0.0073(15) -0.0069(16) 0.0041(15)
C56 0.0172(19) 0.033(2) 0.032(2) 0.0058(18) -0.0105(17) 0.0013(17)
C57 0.0145(18) 0.0262(19) 0.034(2) 0.0049(17) -0.0048(16) 0.0029(15)
C58 0.0176(18) 0.026(2) 0.027(2) 0.0058(16) 0.0027(16) -0.0018(16)
C59 0.025(2) 0.035(2) 0.026(2) 0.0005(18) -0.0077(17) 0.0016(17)
C60 0.045(3) 0.060(3) 0.039(3) -0.006(2) -0.020(2) 0.011(3)
C61 0.046(3) 0.039(3) 0.047(3) -0.008(2) -0.007(2) 0.002(2)
C62 0.038(3) 0.060(3) 0.038(3) -0.012(2) -0.002(2) -0.005(2)
C63 0.0155(19) 0.037(2) 0.049(3) -0.002(2) -0.0027(19) 0.0025(17)
C64 0.029(2) 0.049(3) 0.059(3) 0.000(3) 0.000(2) 0.016(2)
C65 0.020(2) 0.042(3) 0.048(3) 0.001(2) 0.0132(19) -0.0022(18)
C66 0.015(2) 0.075(4) 0.073(4) -0.018(3) 0.006(2) -0.007(2)
C67 0.0174(18) 0.031(2) 0.029(2) 0.0043(17) 0.0000(16) -0.0017(16)
C68 0.020(2) 0.036(2) 0.032(2) 0.0002(18) 0.0057(17) -0.0085(17)
C69 0.035(3) 0.077(4) 0.070(4) -0.044(4) 0.020(3) -0.024(3)
C70 0.027(3) 0.074(4) 0.065(4) -0.026(3) 0.020(3) -0.012(3)
C71 0.017(2) 0.056(3) 0.048(3) -0.001(2) 0.0002(19) -0.008(2)
C72 0.021(2) 0.051(3) 0.040(3) -0.010(2) -0.0012(19) -0.004(2)

loop_
_atom_type_symbol
_atom_type_description
_atom_type_scat_dispersion_real
_atom_type_scat_dispersion_imag
_atom_type_scat_source
C C 0.0181 0.0091 'International Tables Vol C Tables 4.2.6.8 and 6.1.1.4'
H H 0.0000 0.0000 'International Tables Vol C Tables 4.2.6.8 and 6.1.1.4'
N N 0.0311 0.0180 'International Tables Vol C Tables 4.2.6.8 and 6.1.1.4'
O O 0.0492 0.0322 'International Tables Vol C Tables 4.2.6.8 and 6.1.1.4'
Tl Tl -4.1627 8.0900 'International Tables Vol C Tables 4.2.6.8 and 6.1.1.4'

loop_
_geom_angle_atom_site_label_1
_geom_angle_atom_site_label_2
_geom_angle_atom_site_label_3
_geom_angle
O1 Tl1 Tl2 44.84(7)
O1 Tl1 O2 72.34(9)
O1 Tl1 N1 65.24(9)
O2 Tl1 Tl2 42.69(6)
O2 Tl1 N1 96.70(9)
N1 Tl1 Tl2 56.87(7)
O1 Tl2 Tl1 42.49(6)
O1 Tl2 N2 96.23(9)
O2 Tl2 Tl1 45.36(6)
O2 Tl2 O1 72.59(9)
O2 Tl2 N2 66.13(9)
N2 Tl2 Tl1 56.83(7)
Tl1 O1 Tl2 92.66(9)
C1 O1 Tl1 125.5(2)
C1 O1 Tl2 118.9(2)
Tl2 O2 Tl1 91.95(8)
C16 O2 Tl1 121.3(2)
C16 O2 Tl2 122.4(2)
C7 N1 Tl1 122.9(3)
C7 N1 C31 117.7(3)
C31 N1 Tl1 118.2(2)
C22 N2 Tl2 119.6(3)
C22 N2 C32 119.1(3)
C32 N2 Tl2 117.9(2)
O1 C1 C2 121.9(4)
O1 C1 C6 121.1(3)
C2 C1 C6 117.0(3)
C1 C2 C7 122.9(3)
C3 C2 C1 120.8(4)
C3 C2 C7 116.1(3)
C2 C3 H3 118(3)
C4 C3 C2 122.5(4)
C4 C3 H3 119(3)
C3 C4 C5 116.3(3)
C3 C4 C8 120.4(4)
C5 C4 C8 123.3(4)
C4 C5 H5 119(3)
C6 C5 C4 124.6(4)
C6 C5 H5 117(3)
C1 C6 C12 119.4(3)
C5 C6 C1 118.6(3)
C5 C6 C12 122.0(4)
N1 C7 C2 126.4(4)
N1 C7 H7 116(3)
C2 C7 H7 117(3)
C4 C8 C10 104.9(4)
C4 C8 C10A 112.8(6)
C4 C8 C11A 104.4(6)
C9 C8 C4 110.6(4)
C9 C8 C10 106.7(4)
C9A C8 C4 119.2(6)
C9A C8 C10A 112.9(8)
C9A C8 C11A 105.5(9)
C10A C8 C11A 99.2(8)
C11 C8 C4 113.6(4)
C11 C8 C9 112.7(5)
C11 C8 C10 107.7(5)
C8 C9 H9A 109.5
C8 C9 H9B 109.5
C8 C9 H9C 109.5
H9A C9 H9B 109.5
H9A C9 H9C 109.5
H9B C9 H9C 109.5
C8 C9A H9AA 109.5
C8 C9A H9AB 109.5
C8 C9A H9AC 109.5
H9AA C9A H9AB 109.5
H9AA C9A H9AC 109.5
H9AB C9A H9AC 109.5
C8 C10 H10A 109.5
C8 C10 H10B 109.5
C8 C10 H10C 109.5
H10A C10 H10B 109.5
H10A C10 H10C 109.5
H10B C10 H10C 109.5
C8 C10A H10D 109.5
C8 C10A H10E 109.5
C8 C10A H10F 109.5
H10D C10A H10E 109.5
H10D C10A H10F 109.5
H10E C10A H10F 109.5
C8 C11 H11A 109.5
C8 C11 H11B 109.5
C8 C11 H11C 109.5
H11A C11 H11B 109.5
H11A C11 H11C 109.5
H11B C11 H11C 109.5
C8 C11A H11D 109.5
C8 C11A H11E 109.5
C8 C11A H11F 109.5
H11D C11A H11E 109.5
H11D C11A H11F 109.5
H11E C11A H11F 109.5
C13 C12 C6 110.5(3)
C14 C12 C6 111.6(3)
C14 C12 C13 107.0(4)
C14 C12 C15 108.4(4)
C15 C12 C6 110.0(4)
C15 C12 C13 109.2(4)
C12 C13 H13A 109.5
C12 C13 H13B 109.5
C12 C13 H13C 109.5
H13A C13 H13B 109.5
H13A C13 H13C 109.5
H13B C13 H13C 109.5
C12 C14 H14A 109.5
C12 C14 H14B 109.5
C12 C14 H14C 109.5
H14A C14 H14B 109.5
H14A C14 H14C 109.5
H14B C14 H14C 109.5
C12 C15 H15A 109.5
C12 C15 H15B 109.5
C12 C15 H15C 109.5
H15A C15 H15B 109.5
H15A C15 H15C 109.5
H15B C15 H15C 109.5
O2 C16 C17 121.9(3)
O2 C16 C21 120.6(3)
C17 C16 C21 117.5(3)
C18 C17 C16 120.6(3)
C18 C17 C22 115.3(3)
C22 C17 C16 124.1(3)
C17 C18 H18 113(2)
C19 C18 C17 122.3(4)
C19 C18 H18 124(2)
C18 C19 C20 116.1(4)
C18 C19 C23 123.5(4)
C20 C19 C23 120.4(4)
C19 C20 H20 113(3)
C21 C20 C19 125.4(4)
C21 C20 H20 121(3)
C16 C21 C27 119.8(3)
C20 C21 C16 118.0(3)
C20 C21 C27 122.2(3)
N2 C22 C17 126.9(4)
N2 C22 H22 122(3)
C17 C22 H22 112(3)
C19 C23 C24 108.9(4)
C19 C23 C25 109.9(3)
C19 C23 C26 111.9(4)
C24 C23 C25 109.9(4)
C24 C23 C26 108.0(4)
C26 C23 C25 108.2(4)
C23 C24 H24A 109.5
C23 C24 H24B 109.5
C23 C24 H24C 109.5
H24A C24 H24B 109.5
H24A C24 H24C 109.5
H24B C24 H24C 109.5
C23 C25 H25A 109.5
C23 C25 H25B 109.5
C23 C25 H25C 109.5
H25A C25 H25B 109.5
H25A C25 H25C 109.5
H25B C25 H25C 109.5
C23 C26 H26A 109.5
C23 C26 H26B 109.5
C23 C26 H26C 109.5
H26A C26 H26B 109.5
H26A C26 H26C 109.5
H26B C26 H26C 109.5
C21 C27 C28 110.3(3)
C21 C27 C29 110.5(3)
C29 C27 C28 109.8(4)
C30 C27 C21 111.5(3)
C30 C27 C28 107.2(4)
C30 C27 C29 107.4(4)
C27 C28 H28A 109.5
C27 C28 H28B 109.5
C27 C28 H28C 109.5
H28A C28 H28B 109.5
H28A C28 H28C 109.5
H28B C28 H28C 109.5
C27 C29 H29A 109.5
C27 C29 H29B 109.5
C27 C29 H29C 109.5
H29A C29 H29B 109.5
H29A C29 H29C 109.5
H29B C29 H29C 109.5
C27 C30 H30A 109.5
C27 C30 H30B 109.5
C27 C30 H30C 109.5
H30A C30 H30B 109.5
H30A C30 H30C 109.5
H30B C30 H30C 109.5
C32 C31 N1 116.5(3)
C36 C31 N1 123.6(4)
C36 C31 C32 119.8(4)
C31 C32 N2 116.4(3)
C31 C32 C33 119.1(4)
C33 C32 N2 124.4(4)
C32 C33 H33 119(4)
C34 C33 C32 120.4(5)
C34 C33 H33 120(4)
C33 C34 H34 117(4)
C35 C34 C33 119.9(5)
C35 C34 H34 123(4)
C34 C35 H35 123(5)
C34 C35 C36 120.5(5)
C36 C35 H35 116(5)
C31 C36 H36 117(3)
C35 C36 C31 120.0(5)
C35 C36 H36 123(3)
O3 Tl3 Tl4 43.78(6)
O3 Tl3 O4 71.37(9)
O4 Tl3 Tl4 44.19(6)
O3 Tl4 Tl3 43.74(7)
O3 Tl4 O4 71.94(9)
O4 Tl4 Tl3 44.99(6)
Tl3 O3 Tl4 92.49(9)
C37 O3 Tl3 125.8(2)
C37 O3 Tl4 119.0(2)
Tl4 O4 Tl3 90.82(9)
C52 O4 Tl3 119.8(2)
C52 O4 Tl4 122.7(2)
C43 N3 C67 121.6(4)
C58 N4 C68 120.3(4)
O3 C37 C38 122.2(4)
O3 C37 C42 120.4(4)
C38 C37 C42 117.3(4)
C37 C38 C43 123.3(4)
C39 C38 C37 120.5(4)
C39 C38 C43 116.2(4)
C38 C39 H39 115(3)
C40 C39 C38 122.3(4)
C40 C39 H39 123(3)
C39 C40 C41 116.1(4)
C39 C40 C44 123.5(4)
C41 C40 C44 120.4(4)
C40 C41 H41 116(3)
C42 C41 C40 125.2(4)
C42 C41 H41 119(3)
C37 C42 C48 118.7(4)
C41 C42 C37 118.6(4)
C41 C42 C48 122.7(4)
N3 C43 C38 127.0(4)
N3 C43 H43 118(3)
C38 C43 H43 115(3)
C40 C44 C46 111.1(4)
C40 C44 C46A 107.2(11)
C40 C44 C47A 108.0(12)
C45 C44 C40 109.5(4)
C45 C44 C46 103.2(6)
C45 C44 C46A 138.4(12)
C45 C44 C47A 95.4(12)
C46A C44 C47A 91.3(15)
C47 C44 C40 111.2(7)
C47 C44 C45 112.5(8)
C47 C44 C46 109.2(9)
C44 C45 H45A 109.5
C44 C45 H45B 109.5
C44 C45 H45C 109.5
H45A C45 H45B 109.5
H45A C45 H45C 109.5
H45B C45 H45C 109.5
C44 C46 H46A 109.5
C44 C46 H46B 109.5
C44 C46 H46C 109.5
H46A C46 H46B 109.5
H46A C46 H46C 109.5
H46B C46 H46C 109.5
C44 C46A H46D 109.5
C44 C46A H46E 109.5
C44 C46A H46F 109.5
H46D C46A H46E 109.5
H46D C46A H46F 109.5
H46E C46A H46F 109.5
C44 C47A H47A 109.5
C44 C47A H47B 109.5
C44 C47A H47C 109.5
H47A C47A H47B 109.5
H47A C47A H47C 109.5
H47B C47A H47C 109.5
C44 C47 H47D 109.5
C44 C47 H47E 109.5
C44 C47 H47F 109.5
H47D C47 H47E 109.5
H47D C47 H47F 109.5
H47E C47 H47F 109.5
C42 C48 C50 111.0(4)
C42 C48 C51 110.3(4)
C49 C48 C42 111.3(3)
C49 C48 C50 107.1(4)
C49 C48 C51 109.7(4)
C50 C48 C51 107.2(4)
C48 C49 H49A 109.5
C48 C49 H49B 109.5
C48 C49 H49C 109.5
H49A C49 H49B 109.5
H49A C49 H49C 109.5
H49B C49 H49C 109.5
C48 C50 H50A 109.5
C48 C50 H50B 109.5
C48 C50 H50C 109.5
H50A C50 H50B 109.5
H50A C50 H50C 109.5
H50B C50 H50C 109.5
C48 C51 H51A 109.5
C48 C51 H51B 109.5
C48 C51 H51C 109.5
H51A C51 H51B 109.5
H51A C51 H51C 109.5
H51B C51 H51C 109.5
O4 C52 C53 122.1(4)
O4 C52 C57 120.6(4)
C53 C52 C57 117.3(4)
C52 C53 C58 123.3(4)
C54 C53 C52 121.0(4)
C54 C53 C58 115.7(4)
C53 C54 H54 112(3)
C55 C54 C53 122.4(4)
C55 C54 H54 125(3)
C54 C55 C56 115.8(4)
C54 C55 C59 123.1(4)
C56 C55 C59 121.0(4)
C55 C56 H56 115(3)
C57 C56 C55 125.2(4)
C57 C56 H56 119(3)
C52 C57 C63 120.1(4)
C56 C57 C52 118.2(4)
C56 C57 C63 121.7(4)
N4 C58 C53 128.3(4)
N4 C58 H58 114(3)
C53 C58 H58 118(3)
C55 C59 C60 108.7(4)
C55 C59 C61 109.6(4)
C55 C59 C62 112.2(4)
C61 C59 C60 109.0(4)
C62 C59 C60 108.7(4)
C62 C59 C61 108.5(4)
C59 C60 H60A 109.5
C59 C60 H60B 109.5
C59 C60 H60C 109.5
H60A C60 H60B 109.5
H60A C60 H60C 109.5
H60B C60 H60C 109.5
C59 C61 H61A 109.5
C59 C61 H61B 109.5
C59 C61 H61C 109.5
H61A C61 H61B 109.5
H61A C61 H61C 109.5
H61B C61 H61C 109.5
C59 C62 H62A 109.5
C59 C62 H62B 109.5
C59 C62 H62C 109.5
H62A C62 H62B 109.5
H62A C62 H62C 109.5
H62B C62 H62C 109.5
C57 C63 C64 109.7(4)
C65 C63 C57 110.5(3)
C65 C63 C64 108.9(4)
C66 C63 C57 112.0(4)
C66 C63 C64 107.6(4)
C66 C63 C65 108.0(4)
C63 C64 H64A 109.5
C63 C64 H64B 109.5
C63 C64 H64C 109.5
H64A C64 H64B 109.5
H64A C64 H64C 109.5
H64B C64 H64C 109.5
C63 C65 H65A 109.5
C63 C65 H65B 109.5
C63 C65 H65C 109.5
H65A C65 H65B 109.5
H65A C65 H65C 109.5
H65B C65 H65C 109.5
C63 C66 H66A 109.5
C63 C66 H66B 109.5
C63 C66 H66C 109.5
H66A C66 H66B 109.5
H66A C66 H66C 109.5
H66B C66 H66C 109.5
C68 C67 N3 116.4(4)
C72 C67 N3 125.2(4)
C72 C67 C68 118.4(4)
C67 C68 N4 115.7(4)
C69 C68 N4 125.5(4)
C69 C68 C67 118.7(4)
C68 C69 H69 118(4)
C70 C69 C68 121.9(5)
C70 C69 H69 119(4)
C69 C70 H70 117(4)
C69 C70 C71 119.9(5)
C71 C70 H70 123(4)
C70 C71 H71 121(3)
C70 C71 C72 119.6(4)
C72 C71 H71 120(3)
C67 C72 H72 117(4)
C71 C72 C67 121.4(4)
C71 C72 H72 122(4)

loop_
_geom_bond_atom_site_label_1
_geom_bond_atom_site_label_2
_geom_bond_distance
Tl1 Tl2 3.6148(2)
Tl1 O1 2.445(3)
Tl1 O2 2.574(3)
Tl1 N1 2.791(3)
Tl2 O1 2.552(3)
Tl2 O2 2.452(3)
Tl2 N2 2.764(3)
O1 C1 1.306(5)
O2 C16 1.302(5)
N1 C7 1.271(5)
N1 C31 1.430(5)
N2 C22 1.297(5)
N2 C32 1.407(5)
C1 C2 1.432(5)
C1 C6 1.435(6)
C2 C3 1.397(5)
C2 C7 1.459(5)
C3 H3 1.07(5)
C3 C4 1.381(6)
C4 C5 1.401(5)
C4 C8 1.528(5)
C5 H5 0.91(4)
C5 C6 1.388(5)
C6 C12 1.540(5)
C7 H7 0.92(5)
C8 C9 1.507(7)
C8 C9A 1.418(15)
C8 C10 1.608(7)
C8 C10A 1.559(14)
C8 C11 1.453(7)
C8 C11A 1.738(15)
C9 H9A 0.9800
C9 H9B 0.9800
C9 H9C 0.9800
C9A H9AA 0.9800
C9A H9AB 0.9800
C9A H9AC 0.9800
C10 H10A 0.9800
C10 H10B 0.9800
C10 H10C 0.9800
C10A H10D 0.9800
C10A H10E 0.9800
C10A H10F 0.9800
C11 H11A 0.9800
C11 H11B 0.9800
C11 H11C 0.9800
C11A H11D 0.9800
C11A H11E 0.9800
C11A H11F 0.9800
C12 C13 1.536(6)
C12 C14 1.526(6)
C12 C15 1.535(7)
C13 H13A 0.9800
C13 H13B 0.9800
C13 H13C 0.9800
C14 H14A 0.9800
C14 H14B 0.9800
C14 H14C 0.9800
C15 H15A 0.9800
C15 H15B 0.9800
C15 H15C 0.9800
C16 C17 1.438(5)
C16 C21 1.443(5)
C17 C18 1.409(5)
C17 C22 1.435(5)
C18 H18 0.95(4)
C18 C19 1.375(6)
C19 C20 1.418(6)
C19 C23 1.523(6)
C20 H20 0.90(5)
C20 C21 1.378(6)
C21 C27 1.536(5)
C22 H22 0.88(4)
C23 C24 1.532(6)
C23 C25 1.536(6)
C23 C26 1.532(6)
C24 H24A 0.9800
C24 H24B 0.9800
C24 H24C 0.9800
C25 H25A 0.9800
C25 H25B 0.9800
C25 H25C 0.9800
C26 H26A 0.9800
C26 H26B 0.9800
C26 H26C 0.9800
C27 C28 1.545(6)
C27 C29 1.537(6)
C27 C30 1.532(6)
C28 H28A 0.9800
C28 H28B 0.9800
C28 H28C 0.9800
C29 H29A 0.9800
C29 H29B 0.9800
C29 H29C 0.9800
C30 H30A 0.9800
C30 H30B 0.9800
C30 H30C 0.9800
C31 C32 1.396(6)
C31 C36 1.393(6)
C32 C33 1.396(6)
C33 H33 1.01(7)
C33 C34 1.393(7)
C34 H34 0.95(7)
C34 C35 1.369(8)
C35 H35 0.81(7)
C35 C36 1.389(7)
C36 H36 0.93(5)
Tl3 Tl4 3.6004(2)
Tl3 O3 2.491(3)
Tl3 O4 2.546(3)
Tl4 O3 2.493(3)
Tl4 O4 2.510(3)
O3 C37 1.302(5)
O4 C52 1.313(5)
N3 C43 1.273(6)
N3 C67 1.407(5)
N4 C58 1.254(6)
N4 C68 1.426(5)
C37 C38 1.427(6)
C37 C42 1.445(6)
C38 C39 1.410(6)
C38 C43 1.444(6)
C39 H39 0.95(5)
C39 C40 1.379(7)
C40 C41 1.413(7)
C40 C44 1.540(6)
C41 H41 0.96(5)
C41 C42 1.364(6)
C42 C48 1.538(6)
C43 H43 0.94(5)
C44 C45 1.514(7)
C44 C46 1.565(9)
C44 C46A 1.54(3)
C44 C47A 1.73(3)
C44 C47 1.442(14)
C45 H45A 0.9800
C45 H45B 0.9800
C45 H45C 0.9800
C46 H46A 0.9800
C46 H46B 0.9800
C46 H46C 0.9800
C46A H46D 0.9800
C46A H46E 0.9800
C46A H46F 0.9800
C47A H47A 0.9800
C47A H47B 0.9800
C47A H47C 0.9800
C47 H47D 0.9800
C47 H47E 0.9800
C47 H47F 0.9800
C48 C49 1.525(6)
C48 C50 1.543(6)
C48 C51 1.543(7)
C49 H49A 0.9800
C49 H49B 0.9800
C49 H49C 0.9800
C50 H50A 0.9800
C50 H50B 0.9800
C50 H50C 0.9800
C51 H51A 0.9800
C51 H51B 0.9800
C51 H51C 0.9800
C52 C53 1.425(6)
C52 C57 1.443(5)
C53 C54 1.402(6)
C53 C58 1.459(5)
C54 H54 0.93(5)
C54 C55 1.383(6)
C55 C56 1.409(6)
C55 C59 1.528(6)
C56 H56 0.91(5)
C56 C57 1.379(6)
C57 C63 1.541(6)
C58 H58 1.04(6)
C59 C60 1.537(6)
C59 C61 1.534(6)
C59 C62 1.532(7)
C60 H60A 0.9800
C60 H60B 0.9800
C60 H60C 0.9800
C61 H61A 0.9800
C61 H61B 0.9800
C61 H61C 0.9800
C62 H62A 0.9800
C62 H62B 0.9800
C62 H62C 0.9800
C63 C64 1.544(6)
C63 C65 1.536(7)
C63 C66 1.529(6)
C64 H64A 0.9800
C64 H64B 0.9800
C64 H64C 0.9800
C65 H65A 0.9800
C65 H65B 0.9800
C65 H65C 0.9800
C66 H66A 0.9800
C66 H66B 0.9800
C66 H66C 0.9800
C67 C68 1.400(6)
C67 C72 1.400(6)
C68 C69 1.387(7)
C69 H69 0.87(6)
C69 C70 1.366(7)
C70 H70 0.90(6)
C70 C71 1.373(8)
C71 H71 1.06(6)
C71 C72 1.376(7)
C72 H72 0.96(6)
